data_7117355
loop_
_publ_author_name
'Chitra Gurnani'
'Nemanja Dordevic'
'Senthilkumar Muthaiah'
'Dusan Dimic'
'Rakesh Ganguly'
'Milena Petkovic'
'Dragoslav Vidovic'

_publ_section_title
;
 Extending the chemistry of carbones: P-N bond cleavage via an SN2'-like
 mechanism
;
_journal_name_full Chem.Commun.
_journal_page_first 10762
_journal_paper_doi 10.1039/C5cc03194J
_journal_volume 51
_journal_year 2015
_chemical_formula_sum 'C37 H30 Al Cl6 P3'
_chemical_formula_weight 807.20
_space_group_crystal_system triclinic
_space_group_IT_number 2
_space_group_name_Hall '-P 1'
_space_group_name_H-M_alt 'P -1'
_symmetry_space_group_name_Hall '-P 1'
_symmetry_space_group_name_H-M 'P -1'
_atom_sites_solution_hydrogens geom
_audit_update_record
;
2015-04-09 deposited with the CCDC.
2015-05-29 downloaded from the CCDC.
;
_cell_angle_alpha 108.1778(13)
_cell_angle_beta 100.8287(13)
_cell_angle_gamma 99.8863(13)
_cell_formula_units_Z 2
_cell_length_a 10.7482(3)
_cell_length_b 11.7146(3)
_cell_length_c 16.2326(5)
_cell_measurement_reflns_used 9274
_cell_measurement_temperature 103.(2)
_cell_measurement_theta_max 31.0430
_cell_measurement_theta_min 2.6665
_cell_volume 1848.28(9)
_computing_cell_refinement 'SAINT V8.34A (Bruker AXS Inc., 2013)'
_computing_data_collection 'APEX2 (Bruker AXS Inc., 2013)'
_computing_data_reduction 'SAINT V8.34A (Bruker AXS Inc., 2013)'
_computing_molecular_graphics 'XP (Bruker AXS Inc., 2013)'
_computing_publication_material 'APEX2 (Bruker AXS Inc., 2013)'
_computing_structure_refinement 'SHELXL-2013 (Sheldrick, 2013)'
_diffrn_ambient_temperature 103.(2)
_diffrn_detector_area_resol_mean 8.3333
_diffrn_measured_fraction_theta_full 0.997
_diffrn_measured_fraction_theta_max 0.997
_diffrn_measurement_device_type 'CCD area detector'
_diffrn_measurement_method 'phi and omega scans'
_diffrn_radiation_monochromator graphite
_diffrn_radiation_type MoK\a
_diffrn_radiation_wavelength 0.71073
_diffrn_reflns_av_R_equivalents 0.0370
_diffrn_reflns_av_unetI/netI 0.0302
_diffrn_reflns_limit_h_max 15
_diffrn_reflns_limit_h_min -15
_diffrn_reflns_limit_k_max 17
_diffrn_reflns_limit_k_min -17
_diffrn_reflns_limit_l_max 23
_diffrn_reflns_limit_l_min -23
_diffrn_reflns_number 54649
_diffrn_reflns_theta_full 31.15
_diffrn_reflns_theta_max 31.15
_diffrn_reflns_theta_min 1.99
_diffrn_source 'fine-focus sealed tube'
_exptl_absorpt_coefficient_mu 0.646
_exptl_absorpt_correction_T_max 0.86
_exptl_absorpt_correction_T_min 0.74
_exptl_absorpt_correction_type multi-scan
_exptl_absorpt_process_details 'SADABS V2012/1 (Bruker AXS Inc.)'
_exptl_crystal_colour colourless
_exptl_crystal_density_diffrn 1.450
_exptl_crystal_density_method 'not measured'
_exptl_crystal_description block
_exptl_crystal_F_000 824
_exptl_crystal_size_max 0.380
_exptl_crystal_size_mid 0.300
_exptl_crystal_size_min 0.240
_refine_diff_density_max 1.034
_refine_diff_density_min -0.886
_refine_ls_extinction_method none
_refine_ls_goodness_of_fit_ref 1.038
_refine_ls_hydrogen_treatment constr
_refine_ls_matrix_type full
_refine_ls_number_parameters 424
_refine_ls_number_reflns 11898
_refine_ls_number_restraints 0
_refine_ls_restrained_S_all 1.038
_refine_ls_R_factor_all 0.0433
_refine_ls_R_factor_gt 0.0326
_refine_ls_shift/su_max 0.002
_refine_ls_shift/su_mean 0.000
_refine_ls_structure_factor_coef Fsqd
_refine_ls_weighting_details 'w=1/[\s^2^(Fo^2^)+(0.0388P)^2^+0.8901P] where P=(Fo^2^+2Fc^2^)/3'
_refine_ls_weighting_scheme calc
_refine_ls_wR_factor_gt 0.0786
_refine_ls_wR_factor_ref 0.0845
_reflns_number_gt 9903
_reflns_number_total 11898
_reflns_threshold_expression 'I > 2\s(I)'
_cod_data_source_file c5cc03194j2.cif
_cod_data_source_block I
_cod_database_code 7117355

loop_
_space_group_symop_operation_xyz
'x, y, z'
'-x, -y, -z'

loop_
_atom_site_type_symbol
_atom_site_label
_atom_site_fract_x
_atom_site_fract_y
_atom_site_fract_z
_atom_site_U_iso_or_equiv
_atom_site_adp_type
_atom_site_calc_flag
_atom_site_refinement_flags_adp
_atom_site_refinement_flags_occupancy
_atom_site_refinement_flags_posn
_atom_site_occupancy
_atom_site_disorder_assembly
_atom_site_disorder_group
Al Al1 0.63469(4) 0.41584(4) 0.25750(3) 0.01521(8) Uani d . . . 1 . .
C C1 0.21415(12) 0.94656(11) 0.29991(8) 0.0107(2) Uani d . . . 1 . .
C C2 -0.03592(12) 0.88072(12) 0.15504(9) 0.0134(2) Uani d . . . 1 . .
C C3 -0.11067(14) 0.90944(14) 0.08685(10) 0.0199(3) Uani d . . . 1 . .
H H3 -0.0719 0.9716 0.0669 0.024 Uiso calc U . R 1 . .
C C4 -0.24115(14) 0.84691(15) 0.04864(10) 0.0237(3) Uani d . . . 1 . .
H H4 -0.2915 0.866 0.0023 0.028 Uiso calc U . R 1 . .
C C5 -0.29842(14) 0.75633(15) 0.07804(10) 0.0224(3) Uani d . . . 1 . .
H H5 -0.3879 0.7139 0.052 0.027 Uiso calc U . R 1 . .
C C6 -0.22528(14) 0.72800(14) 0.14516(10) 0.0193(3) Uani d . . . 1 . .
H H6 -0.2645 0.6657 0.1648 0.023 Uiso calc U . R 1 . .
C C7 -0.09418(13) 0.79050(12) 0.18418(9) 0.0151(2) Uani d . . . 1 . .
H H7 -0.0446 0.7713 0.2308 0.018 Uiso calc U . R 1 . .
C C8 0.12515(13) 1.12512(12) 0.22571(9) 0.0136(2) Uani d . . . 1 . .
C C9 0.21952(14) 1.21140(13) 0.21267(10) 0.0181(3) Uani d . . . 1 . .
H H9 0.2864 1.1856 0.1862 0.022 Uiso calc U . R 1 . .
C C10 0.21482(16) 1.33501(14) 0.23867(11) 0.0234(3) Uani d . . . 1 . .
H H10 0.2782 1.3939 0.2296 0.028 Uiso calc U . R 1 . .
C C11 0.11734(16) 1.37261(14) 0.27803(11) 0.0235(3) Uani d . . . 1 . .
H H11 0.1166 1.4578 0.298 0.028 Uiso calc U . R 1 . .
C C12 0.02149(15) 1.28683(14) 0.28826(10) 0.0217(3) Uani d . . . 1 . .
H H12 -0.0464 1.3128 0.3135 0.026 Uiso calc U . R 1 . .
C C13 0.02421(14) 1.16289(13) 0.26178(9) 0.0169(3) Uani d . . . 1 . .
H H13 -0.0423 1.1038 0.2681 0.02 Uiso calc U . R 1 . .
C C14 0.21859(13) 0.92346(12) 0.11637(9) 0.0128(2) Uani d . . . 1 . .
C C15 0.15494(14) 0.84503(13) 0.02827(9) 0.0172(3) Uani d . . . 1 . .
H H15 0.0628 0.8134 0.0113 0.021 Uiso calc U . R 1 . .
C C16 0.22710(16) 0.81343(14) -0.03443(10) 0.0214(3) Uani d . . . 1 . .
H H16 0.184 0.7607 -0.0945 0.026 Uiso calc U . R 1 . .
C C17 0.36229(16) 0.85886(14) -0.00945(10) 0.0220(3) Uani d . . . 1 . .
H H17 0.4114 0.8356 -0.0522 0.026 Uiso calc U . R 1 . .
C C18 0.42553(14) 0.93778(13) 0.07746(10) 0.0187(3) Uani d . . . 1 . .
H H18 0.5177 0.9694 0.0941 0.022 Uiso calc U . R 1 . .
C C19 0.35406(13) 0.97070(12) 0.14043(9) 0.0143(2) Uani d . . . 1 . .
H H19 0.3974 1.0254 0.1999 0.017 Uiso calc U . R 1 . .
C C20 0.22758(12) 0.68909(12) 0.19597(8) 0.0123(2) Uani d . . . 1 . .
C C21 0.11445(13) 0.59991(12) 0.18352(9) 0.0151(2) Uani d . . . 1 . .
H H21 0.065 0.6129 0.2269 0.018 Uiso calc U . R 1 . .
C C22 0.07408(15) 0.49243(13) 0.10803(10) 0.0209(3) Uani d . . . 1 . .
H H22 -0.0031 0.4321 0.0997 0.025 Uiso calc U . R 1 . .
C C23 0.14626(15) 0.47309(14) 0.04479(10) 0.0217(3) Uani d . . . 1 . .
H H23 0.1192 0.3989 -0.0064 0.026 Uiso calc U . R 1 . .
C C24 0.25775(15) 0.56164(14) 0.05599(10) 0.0199(3) Uani d . . . 1 . .
H H24 0.3062 0.5484 0.012 0.024 Uiso calc U . R 1 . .
C C25 0.29905(14) 0.66973(13) 0.13116(9) 0.0158(2) Uani d . . . 1 . .
H H25 0.3755 0.7303 0.1386 0.019 Uiso calc U . R 1 . .
C C26 0.46136(12) 0.86269(12) 0.31997(8) 0.0122(2) Uani d . . . 1 . .
C C27 0.52899(13) 0.76898(13) 0.30965(9) 0.0155(2) Uani d . . . 1 . .
H H27 0.482 0.6846 0.2886 0.019 Uiso calc U . R 1 . .
C C28 0.66428(13) 0.79941(14) 0.33012(10) 0.0180(3) Uani d . . . 1 . .
H H28 0.7102 0.7361 0.3254 0.022 Uiso calc U . R 1 . .
C C29 0.73301(13) 0.92257(14) 0.35756(10) 0.0186(3) Uani d . . . 1 . .
H H29 0.8257 0.9429 0.37 0.022 Uiso calc U . R 1 . .
C C30 0.66704(13) 1.01570(13) 0.36689(9) 0.0171(3) Uani d . . . 1 . .
H H30 0.7144 1.0996 0.3855 0.021 Uiso calc U . R 1 . .
C C31 0.53104(13) 0.98621(12) 0.34897(9) 0.0137(2) Uani d . . . 1 . .
H H31 0.4859 1.0502 0.3565 0.016 Uiso calc U . R 1 . .
C C32 0.24708(13) 0.76423(12) 0.38557(8) 0.0125(2) Uani d . . . 1 . .
C C33 0.12314(13) 0.75742(13) 0.40168(9) 0.0156(2) Uani d . . . 1 . .
H H33 0.0635 0.7937 0.3737 0.019 Uiso calc U . R 1 . .
C C34 0.08688(14) 0.69760(13) 0.45857(10) 0.0191(3) Uani d . . . 1 . .
H H34 0.0022 0.6922 0.4688 0.023 Uiso calc U . R 1 . .
C C35 0.17442(16) 0.64591(14) 0.50029(10) 0.0214(3) Uani d . . . 1 . .
H H35 0.1491 0.6037 0.5381 0.026 Uiso calc U . R 1 . .
C C36 0.29870(16) 0.65578(14) 0.48688(10) 0.0224(3) Uani d . . . 1 . .
H H36 0.3592 0.6222 0.5169 0.027 Uiso calc U . R 1 . .
C C37 0.33549(14) 0.71458(13) 0.42980(9) 0.0178(3) Uani d . . . 1 . .
H H37 0.4209 0.721 0.4209 0.021 Uiso calc U . R 1 . .
Cl Cl1 0.07810(3) 1.07927(3) 0.43829(2) 0.01968(7) Uani d . . . 1 . .
Cl Cl2 0.33582(3) 1.22376(3) 0.41736(2) 0.01871(7) Uani d . . . 1 . .
Cl Cl3 0.56827(5) 0.50530(4) 0.37010(3) 0.03297(10) Uani d . . . 1 . .
Cl Cl4 0.63622(4) 0.23050(3) 0.24882(3) 0.02443(8) Uani d . . . 1 . .
Cl Cl5 0.82839(4) 0.51230(4) 0.26914(4) 0.03755(11) Uani d . . . 1 . .
Cl Cl6 0.51029(4) 0.41786(4) 0.13928(3) 0.03304(10) Uani d . . . 1 . .
P P1 0.13335(3) 0.96621(3) 0.20294(2) 0.01054(6) Uani d . . . 1 . .
P P2 0.28565(3) 0.82215(3) 0.29919(2) 0.00984(6) Uani d . . . 1 . .
P P3 0.25505(3) 1.04799(3) 0.41373(2) 0.01252(7) Uani d . . . 1 . .

loop_
_atom_site_aniso_label
_atom_site_aniso_U_11
_atom_site_aniso_U_22
_atom_site_aniso_U_33
_atom_site_aniso_U_12
_atom_site_aniso_U_13
_atom_site_aniso_U_23
Al1 0.01500(19) 0.01468(19) 0.01469(19) 0.00279(15) 0.00104(15) 0.00561(15)
C1 0.0109(5) 0.0106(5) 0.0105(5) 0.0044(4) 0.0025(4) 0.0028(4)
C2 0.0106(5) 0.0152(6) 0.0132(6) 0.0039(4) 0.0017(4) 0.0037(5)
C3 0.0171(6) 0.0243(7) 0.0188(7) 0.0054(5) 0.0007(5) 0.0106(6)
C4 0.0164(6) 0.0314(8) 0.0200(7) 0.0080(6) -0.0025(5) 0.0076(6)
C5 0.0129(6) 0.0273(7) 0.0187(7) 0.0026(5) 0.0005(5) 0.0001(6)
C6 0.0158(6) 0.0193(6) 0.0182(6) 0.0001(5) 0.0057(5) 0.0018(5)
C7 0.0141(6) 0.0161(6) 0.0138(6) 0.0035(5) 0.0034(5) 0.0038(5)
C8 0.0140(6) 0.0131(6) 0.0144(6) 0.0055(4) 0.0017(5) 0.0057(5)
C9 0.0186(6) 0.0163(6) 0.0225(7) 0.0060(5) 0.0069(5) 0.0091(5)
C10 0.0260(7) 0.0159(6) 0.0321(8) 0.0061(5) 0.0086(6) 0.0126(6)
C11 0.0309(8) 0.0153(6) 0.0266(8) 0.0111(6) 0.0063(6) 0.0086(6)
C12 0.0253(7) 0.0221(7) 0.0226(7) 0.0145(6) 0.0087(6) 0.0084(6)
C13 0.0167(6) 0.0185(6) 0.0184(6) 0.0077(5) 0.0049(5) 0.0087(5)
C14 0.0156(6) 0.0126(5) 0.0120(5) 0.0047(4) 0.0045(4) 0.0054(5)
C15 0.0203(6) 0.0169(6) 0.0136(6) 0.0037(5) 0.0033(5) 0.0054(5)
C16 0.0310(8) 0.0191(7) 0.0133(6) 0.0046(6) 0.0081(6) 0.0042(5)
C17 0.0328(8) 0.0192(7) 0.0196(7) 0.0081(6) 0.0163(6) 0.0080(6)
C18 0.0202(6) 0.0178(6) 0.0227(7) 0.0059(5) 0.0112(5) 0.0095(5)
C19 0.0160(6) 0.0147(6) 0.0145(6) 0.0052(5) 0.0050(5) 0.0066(5)
C20 0.0140(5) 0.0109(5) 0.0124(5) 0.0047(4) 0.0025(4) 0.0042(4)
C21 0.0140(6) 0.0143(6) 0.0157(6) 0.0032(5) 0.0028(5) 0.0040(5)
C22 0.0202(7) 0.0148(6) 0.0220(7) 0.0011(5) 0.0007(5) 0.0033(5)
C23 0.0272(7) 0.0164(6) 0.0159(6) 0.0075(5) 0.0003(5) 0.0003(5)
C24 0.0266(7) 0.0201(7) 0.0145(6) 0.0110(6) 0.0070(5) 0.0044(5)
C25 0.0181(6) 0.0155(6) 0.0152(6) 0.0054(5) 0.0050(5) 0.0060(5)
C26 0.0105(5) 0.0142(6) 0.0126(5) 0.0037(4) 0.0029(4) 0.0053(5)
C27 0.0146(6) 0.0149(6) 0.0190(6) 0.0053(5) 0.0052(5) 0.0073(5)
C28 0.0154(6) 0.0220(7) 0.0203(7) 0.0097(5) 0.0060(5) 0.0091(5)
C29 0.0102(5) 0.0267(7) 0.0192(6) 0.0042(5) 0.0032(5) 0.0090(6)
C30 0.0134(6) 0.0178(6) 0.0172(6) -0.0002(5) 0.0024(5) 0.0053(5)
C31 0.0130(6) 0.0139(6) 0.0134(6) 0.0035(4) 0.0027(4) 0.0043(5)
C32 0.0146(6) 0.0114(5) 0.0108(5) 0.0026(4) 0.0022(4) 0.0039(4)
C33 0.0154(6) 0.0167(6) 0.0149(6) 0.0031(5) 0.0041(5) 0.0061(5)
C34 0.0208(7) 0.0181(6) 0.0179(6) 0.0018(5) 0.0079(5) 0.0056(5)
C35 0.0314(8) 0.0177(6) 0.0169(6) 0.0028(6) 0.0089(6) 0.0090(5)
C36 0.0293(8) 0.0234(7) 0.0204(7) 0.0102(6) 0.0064(6) 0.0138(6)
C37 0.0187(6) 0.0196(6) 0.0181(6) 0.0068(5) 0.0047(5) 0.0098(5)
Cl1 0.01678(15) 0.02644(17) 0.01880(15) 0.00952(13) 0.00951(12) 0.00699(13)
Cl2 0.01754(15) 0.01242(14) 0.02067(16) 0.00178(11) 0.00075(12) 0.00191(12)
Cl3 0.0616(3) 0.0283(2) 0.02032(18) 0.02619(19) 0.01716(18) 0.01212(15)
Cl4 0.0350(2) 0.01269(15) 0.02386(17) 0.00303(13) 0.00769(15) 0.00560(13)
Cl5 0.01570(16) 0.02430(19) 0.0746(3) 0.00284(14) 0.00711(19) 0.0240(2)
Cl6 0.0331(2) 0.0460(2) 0.01826(17) 0.01708(18) -0.00253(15) 0.01063(17)
P1 0.01007(14) 0.01133(14) 0.01071(14) 0.00358(11) 0.00219(11) 0.00434(11)
P2 0.00923(13) 0.00991(14) 0.01061(14) 0.00288(11) 0.00225(11) 0.00386(11)
P3 0.01248(14) 0.01380(15) 0.01035(14) 0.00491(12) 0.00230(11) 0.00251(12)

loop_
_atom_type_symbol
_atom_type_description
_atom_type_scat_dispersion_real
_atom_type_scat_dispersion_imag
_atom_type_scat_source
C C 0.0033 0.0016 'International Tables Vol C Tables 4.2.6.8 and 6.1.1.4'
H H 0.0000 0.0000 'International Tables Vol C Tables 4.2.6.8 and 6.1.1.4'
Cl Cl 0.1484 0.1585 'International Tables Vol C Tables 4.2.6.8 and 6.1.1.4'
Al Al 0.0645 0.0514 'International Tables Vol C Tables 4.2.6.8 and 6.1.1.4'
P P 0.1023 0.0942 'International Tables Vol C Tables 4.2.6.8 and 6.1.1.4'

loop_
_geom_angle_atom_site_label_1
_geom_angle_atom_site_label_2
_geom_angle_atom_site_label_3
_geom_angle_site_symmetry_1
_geom_angle_site_symmetry_3
_geom_angle
Cl3 Al1 Cl6 . . 108.95(3)
Cl3 Al1 Cl4 . . 110.07(2)
Cl6 Al1 Cl4 . . 110.98(3)
Cl3 Al1 Cl5 . . 110.53(3)
Cl6 Al1 Cl5 . . 107.85(3)
Cl4 Al1 Cl5 . . 108.43(2)
P1 C1 P2 . . 124.00(7)
P1 C1 P3 . . 129.34(7)
P2 C1 P3 . . 106.41(6)
C7 C2 C3 . . 119.43(12)
C7 C2 P1 . . 122.59(10)
C3 C2 P1 . . 117.96(10)
C4 C3 C2 . . 119.96(14)
C4 C3 H3 . . 120.0
C2 C3 H3 . . 120.0
C3 C4 C5 . . 120.15(13)
C3 C4 H4 . . 119.9
C5 C4 H4 . . 119.9
C6 C5 C4 . . 120.05(13)
C6 C5 H5 . . 120.0
C4 C5 H5 . . 120.0
C5 C6 C7 . . 120.27(14)
C5 C6 H6 . . 119.9
C7 C6 H6 . . 119.9
C2 C7 C6 . . 120.14(13)
C2 C7 H7 . . 119.9
C6 C7 H7 . . 119.9
C13 C8 C9 . . 119.91(12)
C13 C8 P1 . . 117.98(10)
C9 C8 P1 . . 122.03(10)
C10 C9 C8 . . 119.59(13)
C10 C9 H9 . . 120.2
C8 C9 H9 . . 120.2
C9 C10 C11 . . 120.05(14)
C9 C10 H10 . . 120.0
C11 C10 H10 . . 120.0
C12 C11 C10 . . 120.43(14)
C12 C11 H11 . . 119.8
C10 C11 H11 . . 119.8
C11 C12 C13 . . 120.11(14)
C11 C12 H12 . . 119.9
C13 C12 H12 . . 119.9
C12 C13 C8 . . 119.82(13)
C12 C13 H13 . . 120.1
C8 C13 H13 . . 120.1
C19 C14 C15 . . 119.70(12)
C19 C14 P1 . . 117.50(10)
C15 C14 P1 . . 122.79(10)
C16 C15 C14 . . 119.75(13)
C16 C15 H15 . . 120.1
C14 C15 H15 . . 120.1
C15 C16 C17 . . 120.18(13)
C15 C16 H16 . . 119.9
C17 C16 H16 . . 119.9
C18 C17 C16 . . 120.26(13)
C18 C17 H17 . . 119.9
C16 C17 H17 . . 119.9
C17 C18 C19 . . 119.96(13)
C17 C18 H18 . . 120.0
C19 C18 H18 . . 120.0
C18 C19 C14 . . 120.13(13)
C18 C19 H19 . . 119.9
C14 C19 H19 . . 119.9
C21 C20 C25 . . 119.47(12)
C21 C20 P2 . . 119.35(10)
C25 C20 P2 . . 121.03(10)
C22 C21 C20 . . 120.20(13)
C22 C21 H21 . . 119.9
C20 C21 H21 . . 119.9
C23 C22 C21 . . 120.03(13)
C23 C22 H22 . . 120.0
C21 C22 H22 . . 120.0
C24 C23 C22 . . 120.21(13)
C24 C23 H23 . . 119.9
C22 C23 H23 . . 119.9
C23 C24 C25 . . 120.32(13)
C23 C24 H24 . . 119.8
C25 C24 H24 . . 119.8
C24 C25 C20 . . 119.77(13)
C24 C25 H25 . . 120.1
C20 C25 H25 . . 120.1
C31 C26 C27 . . 119.59(12)
C31 C26 P2 . . 120.91(10)
C27 C26 P2 . . 119.47(10)
C28 C27 C26 . . 120.04(12)
C28 C27 H27 . . 120.0
C26 C27 H27 . . 120.0
C27 C28 C29 . . 120.03(13)
C27 C28 H28 . . 120.0
C29 C28 H28 . . 120.0
C30 C29 C28 . . 120.34(12)
C30 C29 H29 . . 119.8
C28 C29 H29 . . 119.8
C29 C30 C31 . . 119.99(13)
C29 C30 H30 . . 120.0
C31 C30 H30 . . 120.0
C30 C31 C26 . . 119.96(12)
C30 C31 H31 . . 120.0
C26 C31 H31 . . 120.0
C37 C32 C33 . . 119.22(12)
C37 C32 P2 . . 120.45(10)
C33 C32 P2 . . 120.01(10)
C34 C33 C32 . . 120.23(13)
C34 C33 H33 . . 119.9
C32 C33 H33 . . 119.9
C35 C34 C33 . . 119.96(13)
C35 C34 H34 . . 120.0
C33 C34 H34 . . 120.0
C36 C35 C34 . . 120.09(13)
C36 C35 H35 . . 120.0
C34 C35 H35 . . 120.0
C35 C36 C37 . . 120.36(14)
C35 C36 H36 . . 119.8
C37 C36 H36 . . 119.8
C36 C37 C32 . . 120.09(13)
C36 C37 H37 . . 120.0
C32 C37 H37 . . 120.0
C1 P1 C8 . . 110.90(6)
C1 P1 C14 . . 110.08(6)
C8 P1 C14 . . 108.73(6)
C1 P1 C2 . . 116.12(6)
C8 P1 C2 . . 103.19(6)
C14 P1 C2 . . 107.40(6)
C1 P2 C26 . . 113.69(6)
C1 P2 C20 . . 114.81(6)
C26 P2 C20 . . 105.67(6)
C1 P2 C32 . . 109.56(6)
C26 P2 C32 . . 107.46(6)
C20 P2 C32 . . 105.06(6)
C1 P3 Cl2 . . 107.21(4)
C1 P3 Cl1 . . 105.08(4)
Cl2 P3 Cl1 . . 97.48(2)

loop_
_geom_bond_atom_site_label_1
_geom_bond_atom_site_label_2
_geom_bond_site_symmetry_2
_geom_bond_distance
Al1 Cl3 . 2.1215(6)
Al1 Cl6 . 2.1322(5)
Al1 Cl4 . 2.1346(5)
Al1 Cl5 . 2.1349(6)
C1 P1 . 1.7509(13)
C1 P2 . 1.7585(12)
C1 P3 . 1.7789(13)
C2 C7 . 1.3887(18)
C2 C3 . 1.4054(18)
C2 P1 . 1.8096(13)
C3 C4 . 1.387(2)
C3 H3 . 0.95
C4 C5 . 1.391(2)
C4 H4 . 0.95
C5 C6 . 1.381(2)
C5 H5 . 0.95
C6 C7 . 1.3943(19)
C6 H6 . 0.95
C7 H7 . 0.95
C8 C13 . 1.3991(19)
C8 C9 . 1.3991(19)
C8 P1 . 1.8025(13)
C9 C10 . 1.389(2)
C9 H9 . 0.95
C10 C11 . 1.391(2)
C10 H10 . 0.95
C11 C12 . 1.383(2)
C11 H11 . 0.95
C12 C13 . 1.387(2)
C12 H12 . 0.95
C13 H13 . 0.95
C14 C19 . 1.3978(18)
C14 C15 . 1.3978(18)
C14 P1 . 1.8075(13)
C15 C16 . 1.391(2)
C15 H15 . 0.95
C16 C17 . 1.392(2)
C16 H16 . 0.95
C17 C18 . 1.385(2)
C17 H17 . 0.95
C18 C19 . 1.3909(19)
C18 H18 . 0.95
C19 H19 . 0.95
C20 C21 . 1.3965(18)
C20 C25 . 1.4011(19)
C20 P2 . 1.8083(13)
C21 C22 . 1.3876(19)
C21 H21 . 0.95
C22 C23 . 1.386(2)
C22 H22 . 0.95
C23 C24 . 1.385(2)
C23 H23 . 0.95
C24 C25 . 1.3888(19)
C24 H24 . 0.95
C25 H25 . 0.95
C26 C31 . 1.3952(18)
C26 C27 . 1.4024(18)
C26 P2 . 1.8051(13)
C27 C28 . 1.3852(19)
C27 H27 . 0.95
C28 C29 . 1.391(2)
C28 H28 . 0.95
C29 C30 . 1.385(2)
C29 H29 . 0.95
C30 C31 . 1.3946(18)
C30 H30 . 0.95
C31 H31 . 0.95
C32 C37 . 1.3966(18)
C32 C33 . 1.3989(18)
C32 P2 . 1.8205(13)
C33 C34 . 1.3932(19)
C33 H33 . 0.95
C34 C35 . 1.387(2)
C34 H34 . 0.95
C35 C36 . 1.385(2)
C35 H35 . 0.95
C36 C37 . 1.3898(19)
C36 H36 . 0.95
C37 H37 . 0.95
Cl1 P3 . 2.0842(5)
Cl2 P3 . 2.0708(5)
